data_2013746
loop_
_publ_author_name
'Jinping Wang'
'Chunji Niu'
'Ninghai Hu'

_publ_section_title
;Heptaaquatetra-\m~3~-hydroxy-hexa-\m~2~-<small>L</small>-leucine-(<small>L</small>-leucine)tetraytterbium(III)
 tetrachlorozinc(II) trichlorohydroxyzinc(II) tetrachloride octahydrate
;
_journal_issue 3
_journal_name_full 'Acta Crystallographica Section C'
_journal_page_first m143
_journal_page_last m146
_journal_paper_doi 10.1107/S0108270104002264
_journal_volume 60
_journal_year 2004
_chemical_formula_iupac '[Yb4 (O H)4 (C6 H13 N O2)7 (H2 O)7] [Zn Cl4] [Zn Cl3 (O H)] Cl4, 8H2 O'
_chemical_formula_moiety 'C42 H110 N7 O25 Yb4, Cl3 O Zn 2+, Cl4 Zn 2+, 4Cl 1-, 8H2 O'
_chemical_formula_sum 'C42 H126 Cl11 N7 O34 Yb4 Zn2'
_chemical_formula_weight 2486.35
_chemical_name_systematic
;Heptaaquatetra-\m~3~-hydroxy-hexa-\m~2~-L-leucine-(L-leucine)tetraytterbium(III)
tetrachloratezinc(II)
 trichlorohydroxyzinc(II) tetrachloride octahydrate
;
_space_group_IT_number 19
_symmetry_cell_setting orthorhombic
_symmetry_space_group_name_Hall 'P 2ac 2ab'
_symmetry_space_group_name_H-M 'P 21 21 21'
_atom_sites_solution_hydrogens geom
_atom_sites_solution_primary direct
_atom_sites_solution_secondary difmap
_audit_creation_method SHELXL-97
_cell_angle_alpha 90.00
_cell_angle_beta 90.00
_cell_angle_gamma 90.00
_cell_formula_units_Z 4
_cell_length_a 18.171(4)
_cell_length_b 22.130(5)
_cell_length_c 23.251(7)
_cell_measurement_reflns_used 32
_cell_measurement_temperature 293(2)
_cell_measurement_theta_max 11.36
_cell_measurement_theta_min 5.20
_cell_volume 9350(4)
_computing_cell_refinement XSCANS
_computing_data_collection 'XSCANS (Siemens, 1994)'
_computing_data_reduction 'SHELXTL (Siemens, 1994)'
_computing_molecular_graphics SHELXTL
_computing_publication_material SHELXTL
_computing_structure_refinement 'SHELXL97 (Sheldrick, 1997)'
_computing_structure_solution 'SHELXS97 (Sheldrick, 1990)'
_diffrn_ambient_temperature 293(2)
_diffrn_measured_fraction_theta_full 0.996
_diffrn_measured_fraction_theta_max 0.996
_diffrn_measurement_device_type 'Siemens P4'
_diffrn_measurement_method '\w scans'
_diffrn_radiation_monochromator graphite
_diffrn_radiation_source 'fine-focus sealed tube'
_diffrn_radiation_type MoK\a
_diffrn_radiation_wavelength 0.71073
_diffrn_reflns_av_R_equivalents 0.025
_diffrn_reflns_av_sigmaI/netI 0.139
_diffrn_reflns_limit_h_max 21
_diffrn_reflns_limit_h_min -1
_diffrn_reflns_limit_k_max 26
_diffrn_reflns_limit_k_min -1
_diffrn_reflns_limit_l_max 27
_diffrn_reflns_limit_l_min -1
_diffrn_reflns_number 10699
_diffrn_reflns_theta_full 24.99
_diffrn_reflns_theta_max 24.99
_diffrn_reflns_theta_min 1.69
_diffrn_standards_decay_% 0
_diffrn_standards_interval_count 197
_diffrn_standards_number 3
_exptl_absorpt_coefficient_mu 4.851
_exptl_absorpt_correction_T_max 0.5855
_exptl_absorpt_correction_T_min 0.4395
_exptl_absorpt_correction_type psi-scan
_exptl_absorpt_process_details '(SHELXTL; Siemens, 1994)'
_exptl_crystal_colour colorless
_exptl_crystal_density_diffrn 1.766
_exptl_crystal_density_method 'not measured'
_exptl_crystal_description 'square prism'
_exptl_crystal_F_000 4904
_exptl_crystal_size_max 0.50
_exptl_crystal_size_mid 0.42
_exptl_crystal_size_min 0.38
_refine_diff_density_max 1.076
_refine_diff_density_min -0.925
_refine_ls_abs_structure_details 'Flack (1983)'
_refine_ls_abs_structure_Flack '-0.013(15) - 385 Friedel pairs'
_refine_ls_extinction_method none
_refine_ls_goodness_of_fit_ref 1.062
_refine_ls_hydrogen_treatment constr
_refine_ls_matrix_type full
_refine_ls_number_parameters 669
_refine_ls_number_reflns 10247
_refine_ls_number_restraints 277
_refine_ls_restrained_S_all 1.064
_refine_ls_R_factor_all 0.0993
_refine_ls_R_factor_gt 0.0534
_refine_ls_shift/su_max 0.014
_refine_ls_shift/su_mean 0.000
_refine_ls_structure_factor_coef Fsqd
_refine_ls_weighting_details 'calc w=1/[\s^2^(Fo^2^)+(0.01P)^2^] where P=(Fo^2^+2Fc^2^)/3'
_refine_ls_weighting_scheme calc
_refine_ls_wR_factor_gt 0.0939
_refine_ls_wR_factor_ref 0.1003
_reflns_number_gt 5857
_reflns_number_total 10247
_reflns_threshold_expression I>2\s(I)
_cod_data_source_file bm1556.cif
_cod_data_source_block I
_cod_depositor_comments
;
 Marking attached hydrogen atoms.

 Antanas Vaitkus,
 2017-11-30

The following automatic conversions were performed:
'_symmetry_cell_setting' value 'Orthorhombic' changed to 'orthorhombic'
according to '/home/saulius/struct/CIF-dictionaries/cif_core.dic'
dictionary named 'cif_core.dic' version 2.4.1 from
2010-06-29.

'_geom_bond_publ_flag' value 'Yes' changed to 'yes' according
to '/home/saulius/struct/CIF-dictionaries/cif_core.dic' dictionary named
'cif_core.dic' version 2.4.1 from 2010-06-29 (12 times).

Automatic conversion script
Id: cif_fix_enum 1527 2010-12-29 10:47:43Z saulius 

The following automatic conversions were performed:

'_symmetry_cell_setting' value 'Orthorhombic' changed to
'orthorhombic' according to
/home/saulius/struct/CIF-dictionaries/cif_core.dic dictionary named
'cif_core.dic' version 2.4.1 from 2010-06-29.

'_geom_bond_publ_flag'
value 'Yes' changed to 'yes' according to
/home/saulius/struct/CIF-dictionaries/cif_core.dic dictionary named
'cif_core.dic' version 2.4.1 from 2010-06-29 (12 times).

Automatic conversion script
Id: cif_fix_values 1715 2011-07-08 13:25:40Z adriana 
;
_cod_original_cell_volume 9349(4)
_cod_original_sg_symbol_Hall P2ac2ab
_cod_database_code 2013746
_cod_database_fobs_code 2013746

loop_
_symmetry_equiv_pos_as_xyz
'x, y, z'
'-x+1/2, -y, z+1/2'
'x+1/2, -y+1/2, -z'
'-x, y+1/2, -z+1/2'

loop_
_atom_site_label
_atom_site_fract_x
_atom_site_fract_y
_atom_site_fract_z
_atom_site_U_iso_or_equiv
_atom_site_adp_type
_atom_site_calc_flag
_atom_site_refinement_flags
_atom_site_occupancy
_atom_site_disorder_assembly
_atom_site_disorder_group
_atom_site_type_symbol
_atom_site_attached_hydrogens
Yb1 0.60282(5) 0.06415(4) 0.84988(4) 0.0397(2) Uani d . 1 . . Yb 0
Yb2 0.73087(6) -0.06189(4) 0.86088(3) 0.0403(3) Uani d . 1 . . Yb 0
Yb3 0.72475(6) 0.02109(4) 0.72339(3) 0.0422(3) Uani d . 1 . . Yb 0
Yb4 0.80233(6) 0.09383(4) 0.85272(4) 0.0479(3) Uani d . 1 . . Yb 0
Zn1 0.4903(2) 0.26789(14) 0.72851(15) 0.1077(14) Uani d . 1 . . Zn 0
Zn2 0.45116(18) 0.18542(14) 1.03341(11) 0.0698(10) Uani d . 1 . . Zn 0
Cl1 0.4376(4) 0.2233(3) 0.8035(3) 0.102(3) Uani d . 1 . . Cl 0
Cl2 0.4717(5) 0.3685(3) 0.7370(3) 0.098(3) Uani d . 1 . . Cl 0
Cl3 0.4802(8) 0.2337(7) 0.6393(7) 0.102(5) Uiso d P 0.50 . . Cl 0
Cl3' 0.3892(9) 0.2429(6) 0.6594(6) 0.102(5) Uiso d P 0.50 . . Cl 0
O19 0.6131(8) 0.2482(6) 0.7422(6) 0.072(5) Uiso d . 1 . . O 1
Cl4 0.4349(3) 0.0846(3) 1.0100(2) 0.0709(19) Uani d . 1 . . Cl 0
Cl5 0.4154(5) 0.2015(3) 1.1225(3) 0.095(3) Uani d . 1 . . Cl 0
Cl6 0.5771(4) 0.1965(3) 1.0250(3) 0.090(2) Uani d . 1 . . Cl 0
Cl7 0.3989(6) 0.2509(4) 0.9716(4) 0.149(4) Uani d . 1 . . Cl 0
Cl8 1.1058(5) -0.2005(4) 0.9553(3) 0.125(3) Uani d . 1 . . Cl 0
Cl9 0.6110(4) -0.0851(3) 1.0549(2) 0.082(2) Uani d . 1 . . Cl 0
Cl10 0.6372(5) 0.1305(4) 0.5330(3) 0.122(3) Uani d . 1 . . Cl 0
Cl11 0.9186(5) 0.0399(4) 1.0520(3) 0.125(3) Uani d . 1 . . Cl 0
O1 0.6466(7) -0.0169(5) 0.7969(4) 0.039(3) Uani d . 1 . . O 1
O2 0.7132(7) 0.0376(5) 0.8922(5) 0.039(4) Uani d . 1 . . O 1
O3 0.7009(7) 0.0954(5) 0.7925(4) 0.038(3) Uani d . 1 . . O 1
O4 0.7969(7) 0.0044(5) 0.8029(4) 0.040(4) Uani d . 1 . . O 1
OW1 0.4801(7) 0.1025(6) 0.8694(5) 0.051(4) Uani d . 1 . . O 2
OW2 0.5930(8) 0.0724(6) 0.9569(5) 0.062(5) Uani d . 1 . . O 2
OW3 0.7524(8) -0.1666(6) 0.8844(5) 0.065(5) Uani d . 1 . . O 2
OW4 0.7332(8) -0.0615(6) 0.9674(4) 0.064(4) Uani d . 1 . . O 2
OW5 0.7243(8) 0.0217(6) 0.6172(4) 0.058(4) Uani d . 1 . . O 2
OW6 0.9035(9) 0.1518(6) 0.8782(6) 0.074(5) Uani d . 1 . . O 2
OW7 0.7996(8) 0.1094(6) 0.9656(5) 0.060(4) Uani d . 1 . . O 2
OW8 0.9093(11) -0.1681(8) 0.8229(9) 0.135(9) Uani d . 1 . . O 2
OW9 0.7213(9) 0.0954(6) 1.0749(5) 0.071(5) Uani d . 1 . . O 2
OW10 0.9949(12) 0.1366(10) 0.9668(9) 0.153(9) Uiso d . 1 . . O 2
OW11 0.7378(12) -0.2320(10) 0.9832(9) 0.164(9) Uiso d . 1 . . O 2
OW12 0.6913(14) 0.2234(10) 0.6198(9) 0.179(10) Uiso d . 1 . . O 2
OW13 0.4438(14) -0.2491(11) 1.0119(11) 0.174(10) Uiso d . 1 . . O 2
OW14 0.3732(11) 0.1286(9) 0.5691(8) 0.135(8) Uiso d . 1 . . O 2
OW15 0.4922(12) 0.3737(10) 0.8714(9) 0.153(9) Uiso d . 1 . . O 2
N1 0.5309(10) -0.1631(7) 0.9537(8) 0.092(8) Uani d D 1 . . N 0
H1A 0.5196 -0.1599 0.9908 0.092 Uiso calc R 1 . . H 0
H1B 0.5795 -0.1611 0.9494 0.092 Uiso calc R 1 . . H 0
H1C 0.5147 -0.1984 0.9403 0.092 Uiso calc R 1 . . H 0
O5 0.5362(8) -0.0164(6) 0.8837(6) 0.064(5) Uani d D 1 . . O 0
O6 0.6173(8) -0.0892(6) 0.8963(6) 0.069(5) Uani d D 1 . . O 0
C1 0.5552(11) -0.0691(9) 0.8975(12) 0.098(4) Uani d D 1 . . C 0
C2 0.4947(10) -0.1117(9) 0.9204(10) 0.098(4) Uani d D 1 . . C 0
H2 0.4692 -0.1292 0.8872 0.098 Uiso calc R 1 . . H 0
C3 0.4389(9) -0.0799(10) 0.9567(9) 0.098(4) Uani d D 1 . . C 0
H3A 0.4595 -0.0740 0.9948 0.098 Uiso calc R 1 . . H 0
H3B 0.4301 -0.0402 0.9403 0.098 Uiso calc R 1 . . H 0
C4 0.3670(10) -0.1118(11) 0.9624(9) 0.098(4) Uani d D 1 . . C 0
H4 0.3761 -0.1529 0.9764 0.098 Uiso calc R 1 . . H 0
C5 0.3222(11) -0.1154(11) 0.9068(8) 0.098(4) Uani d D 1 . . C 0
H5A 0.2790 -0.0908 0.9104 0.098 Uiso calc R 1 . . H 0
H5B 0.3080 -0.1566 0.9000 0.098 Uiso calc R 1 . . H 0
H5C 0.3516 -0.1012 0.8753 0.098 Uiso calc R 1 . . H 0
C6 0.3178(11) -0.0784(12) 1.0064(9) 0.098(4) Uani d D 1 . . C 0
H6A 0.3447 -0.0444 1.0236 0.098 Uiso d . 1 . . H 0
H6B 0.3030 -0.1049 1.0361 0.098 Uiso d . 1 . . H 0
H6C 0.2750 -0.0617 0.9874 0.098 Uiso d . 1 . . H 0
N2 0.5082(10) 0.0811(9) 0.6172(7) 0.090(7) Uani d . 1 . . N 0
H2A 0.5360 0.1139 0.6129 0.090 Uiso calc R 1 . . H 0
H2B 0.4704 0.0827 0.5929 0.090 Uiso calc R 1 . . H 0
H2C 0.5350 0.0483 0.6100 0.090 Uiso calc R 1 . . H 0
O7 0.5416(8) 0.0799(6) 0.7675(5) 0.056(5) Uani d . 1 . . O 0
O8 0.6095(7) 0.0510(7) 0.6922(5) 0.051(4) Uani d . 1 . . O 0
C7 0.5531(17) 0.0697(15) 0.7147(13) 0.101(4) Uani d . 1 . . C 0
C8 0.4789(15) 0.0783(14) 0.6799(12) 0.101(4) Uani d . 1 . . C 0
H8 0.4534 0.1157 0.6908 0.101 Uiso calc R 1 . . H 0
C9 0.4301(13) 0.0247(12) 0.6851(11) 0.101(4) Uani d . 1 . . C 0
H9A 0.3946 0.0251 0.6540 0.101 Uiso calc R 1 . . H 0
H9B 0.4594 -0.0117 0.6814 0.101 Uiso calc R 1 . . H 0
C10 0.3905(13) 0.0238(11) 0.7410(12) 0.101(4) Uani d D 1 . . C 0
H10 0.4252 0.0237 0.7733 0.101 Uiso calc R 1 . . H 0
C11 0.3429(12) -0.0298(10) 0.7425(11) 0.101(4) Uani d . 1 . . C 0
H11A 0.3232 -0.0347 0.7805 0.101 Uiso calc R 1 . . H 0
H11B 0.3711 -0.0649 0.7324 0.101 Uiso calc R 1 . . H 0
H11C 0.3033 -0.0249 0.7156 0.101 Uiso calc R 1 . . H 0
C12 0.3389(12) 0.0762(10) 0.7450(11) 0.101(4) Uani d D 1 . . C 0
H12A 0.3098 0.0784 0.7105 0.101 Uiso calc R 1 . . H 0
H12B 0.3666 0.1129 0.7493 0.101 Uiso calc R 1 . . H 0
H12C 0.3071 0.0710 0.7776 0.101 Uiso calc R 1 . . H 0
N3 0.5801(9) 0.2677(7) 0.8942(7) 0.079(5) Uani d D 1 . . N 0
H3C 0.5600 0.2326 0.8841 0.079 Uiso calc R 1 . . H 0
H3D 0.5619 0.2970 0.8721 0.079 Uiso calc R 1 . . H 0
H3E 0.5697 0.2754 0.9309 0.079 Uiso calc R 1 . . H 0
O9 0.6252(8) 0.1607(6) 0.8742(5) 0.068(5) Uani d D 1 . . O 0
O10 0.7439(8) 0.1830(6) 0.8723(6) 0.065(5) Uani d D 1 . . O 0
C13 0.6797(11) 0.1950(8) 0.8795(13) 0.107(5) Uani d D 1 . . C 0
C14 0.6623(11) 0.2644(8) 0.8865(10) 0.107(5) Uani d D 1 . . C 0
H14 0.6767 0.2862 0.8515 0.107 Uiso calc R 1 . . H 0
C15 0.7023(13) 0.2900(7) 0.9374(9) 0.107(5) Uani d D 1 . . C 0
H15A 0.7546 0.2872 0.9292 0.107 Uiso calc R 1 . . H 0
H15B 0.6926 0.2636 0.9698 0.107 Uiso calc R 1 . . H 0
C16 0.6870(13) 0.3546(8) 0.9572(8) 0.107(5) Uani d D 1 . . C 0
H16 0.6340 0.3618 0.9611 0.107 Uiso calc R 1 . . H 0
C17 0.7273(14) 0.3688(9) 1.0134(8) 0.107(5) Uani d D 1 . . C 0
H17A 0.7750 0.3851 1.0049 0.107 Uiso calc R 1 . . H 0
H17B 0.7326 0.3325 1.0356 0.107 Uiso calc R 1 . . H 0
H17C 0.6994 0.3979 1.0351 0.107 Uiso calc R 1 . . H 0
C18 0.7214(14) 0.3986(8) 0.9137(8) 0.107(5) Uani d D 1 . . C 0
H18A 0.7734 0.4015 0.9204 0.107 Uiso calc R 1 . . H 0
H18B 0.6994 0.4378 0.9181 0.107 Uiso calc R 1 . . H 0
H18C 0.7128 0.3841 0.8753 0.107 Uiso calc R 1 . . H 0
N4 0.6820(9) -0.1747(7) 0.6411(6) 0.074(6) Uani d D 1 . . N 0
H4A 0.7044 -0.1444 0.6230 0.074 Uiso calc R 1 . . H 0
H4B 0.6349 -0.1653 0.6466 0.074 Uiso calc R 1 . . H 0
H4C 0.6851 -0.2081 0.6199 0.074 Uiso calc R 1 . . H 0
O11 0.7406(9) -0.1224(5) 0.7783(5) 0.063(5) Uani d D 1 . . O 0
O12 0.7041(8) -0.0766(5) 0.7000(4) 0.045(4) Uani d D 1 . . O 0
C19 0.7193(16) -0.1206(8) 0.7267(8) 0.106(4) Uani d D 1 . . C 0
C20 0.7182(12) -0.1851(8) 0.6980(8) 0.106(4) Uani d D 1 . . C 0
H20 0.6893 -0.2134 0.7213 0.106 Uiso calc R 1 . . H 0
C21 0.7970(11) -0.2064(8) 0.6930(10) 0.106(4) Uani d D 1 . . C 0
H21A 0.8200 -0.2014 0.7304 0.106 Uiso calc R 1 . . H 0
H21B 0.8222 -0.1795 0.6666 0.106 Uiso calc R 1 . . H 0
C22 0.8114(12) -0.2707(8) 0.6733(10) 0.106(4) Uani d D 1 . . C 0
H22 0.7914 -0.2735 0.6343 0.106 Uiso calc R 1 . . H 0
C23 0.8928(11) -0.2901(9) 0.6689(11) 0.106(4) Uani d D 1 . . C 0
H23A 0.9147 -0.2899 0.7065 0.106 Uiso calc R 1 . . H 0
H23B 0.9188 -0.2625 0.6444 0.106 Uiso calc R 1 . . H 0
H23C 0.8956 -0.3301 0.6530 0.106 Uiso calc R 1 . . H 0
C24 0.7680(12) -0.3167(9) 0.7096(10) 0.106(4) Uani d D 1 . . C 0
H24A 0.8017 -0.3413 0.7311 0.106 Uiso calc R 1 . . H 0
H24B 0.7392 -0.3420 0.6846 0.106 Uiso calc R 1 . . H 0
H24C 0.7360 -0.2956 0.7356 0.106 Uiso calc R 1 . . H 0
N5 0.9743(8) -0.1065(8) 0.9232(7) 0.073(7) Uani d D 1 . . N 0
H5D 0.9420 -0.1161 0.9505 0.073 Uiso calc R 1 . . H 0
H5E 1.0188 -0.1194 0.9333 0.073 Uiso calc R 1 . . H 0
H5F 0.9611 -0.1239 0.8902 0.073 Uiso calc R 1 . . H 0
O13 0.8517(7) -0.0598(6) 0.8924(5) 0.053(4) Uani d D 1 . . O 0
O14 0.8905(9) 0.0353(6) 0.8935(6) 0.069(5) Uani d D 1 . . O 0
C25 0.8976(11) -0.0182(7) 0.8993(12) 0.099(4) Uani d D 1 . . C 0
C26 0.9758(9) -0.0394(9) 0.9157(10) 0.099(4) Uani d D 1 . . C 0
H26 0.9864 -0.0221 0.9536 0.099 Uiso calc R 1 . . H 0
C27 1.0348(9) -0.0177(11) 0.8764(8) 0.099(4) Uani d D 1 . . C 0
H27A 1.0314 -0.0400 0.8406 0.099 Uiso calc R 1 . . H 0
H27B 1.0258 0.0245 0.8676 0.099 Uiso calc R 1 . . H 0
C28 1.1111(10) -0.0237(11) 0.8990(7) 0.099(4) Uani d D 1 . . C 0
H28 1.1232 -0.0668 0.8977 0.099 Uiso calc R 1 . . H 0
C29 1.1227(12) -0.0036(11) 0.9604(7) 0.099(4) Uani d D 1 . . C 0
H29A 1.1736 -0.0080 0.9704 0.099 Uiso calc R 1 . . H 0
H29B 1.0932 -0.0280 0.9856 0.099 Uiso calc R 1 . . H 0
H29C 1.1085 0.0380 0.9642 0.099 Uiso calc R 1 . . H 0
C30 1.1634(10) 0.0077(11) 0.8574(8) 0.099(4) Uani d D 1 . . C 0
H30A 1.1741 -0.0188 0.8258 0.099 Uiso calc R 1 . . H 0
H30B 1.2082 0.0178 0.8770 0.099 Uiso calc R 1 . . H 0
H30C 1.1408 0.0440 0.8431 0.099 Uiso calc R 1 . . H 0
N6 0.8379(11) 0.1967(6) 0.6318(6) 0.096(8) Uani d D 1 . . N 0
H6D 0.8207 0.2327 0.6214 0.096 Uiso calc R 1 . . H 0
H6E 0.8033 0.1689 0.6264 0.096 Uiso calc R 1 . . H 0
H6F 0.8772 0.1877 0.6106 0.096 Uiso calc R 1 . . H 0
O15 0.7872(9) 0.1090(6) 0.6921(5) 0.068(5) Uani d D 1 . . O 0
O16 0.8500(9) 0.1316(6) 0.7719(6) 0.071(5) Uani d D 1 . . O 0
C31 0.8331(15) 0.1371(10) 0.7222(9) 0.110(5) Uani d D 1 . . C 0
C32 0.8594(13) 0.1982(8) 0.6948(8) 0.110(5) Uani d D 1 . . C 0
H32 0.9130 0.2016 0.6982 0.110 Uiso calc R 1 . . H 0
C33 0.8231(13) 0.2485(8) 0.7285(10) 0.110(5) Uani d D 1 . . C 0
H33A 0.7703 0.2440 0.7241 0.110 Uiso calc R 1 . . H 0
H33B 0.8342 0.2420 0.7688 0.110 Uiso calc R 1 . . H 0
C34 0.8413(11) 0.3116(8) 0.7150(11) 0.110(5) Uani d D 1 . . C 0
H34 0.8264 0.3178 0.6750 0.110 Uiso calc R 1 . . H 0
C35 0.8004(12) 0.3594(9) 0.7501(10) 0.110(5) Uani d D 1 . . C 0
H35A 0.7491 0.3494 0.7518 0.110 Uiso calc R 1 . . H 0
H35B 0.8063 0.3982 0.7321 0.110 Uiso calc R 1 . . H 0
H35C 0.8202 0.3608 0.7884 0.110 Uiso calc R 1 . . H 0
C36 0.9252(10) 0.3216(11) 0.7166(11) 0.110(5) Uani d D 1 . . C 0
H36A 0.9431 0.3145 0.7548 0.110 Uiso calc R 1 . . H 0
H36B 0.9361 0.3623 0.7054 0.110 Uiso calc R 1 . . H 0
H36C 0.9486 0.2940 0.6904 0.110 Uiso calc R 1 . . H 0
N7 0.9302(10) -0.0502(7) 0.6015(5) 0.079(5) Uani d D 1 . . N 0
H7A 0.8862 -0.0664 0.5952 0.079 Uiso calc R 1 . . H 0
H7B 0.9623 -0.0647 0.5761 0.079 Uiso calc R 1 . . H 0
H7C 0.9274 -0.0102 0.5980 0.079 Uiso calc R 1 . . H 0
O17 0.8419(7) -0.0187(7) 0.6856(5) 0.053(4) Uani d D 1 . . O 0
O18 0.9106(8) -0.0539(6) 0.7561(5) 0.065(5) Uani d D 1 . . O 0
C37 0.8993(10) -0.0424(12) 0.7059(7) 0.088(4) Uani d D 1 . . C 0
C38 0.9552(9) -0.0660(10) 0.6611(7) 0.088(4) Uani d D 1 . . C 0
H38 0.9555 -0.1101 0.6639 0.088 Uiso calc R 1 . . H 0
C39 1.0323(9) -0.0449(8) 0.6716(9) 0.088(4) Uani d D 1 . . C 0
H39A 1.0649 -0.0695 0.6482 0.088 Uiso calc R 1 . . H 0
H39B 1.0442 -0.0532 0.7115 0.088 Uiso calc R 1 . . H 0
C40 1.0504(10) 0.0206(8) 0.6599(9) 0.088(4) Uani d D 1 . . C 0
H40 1.0367 0.0292 0.6200 0.088 Uiso calc R 1 . . H 0
C41 1.1331(9) 0.0333(10) 0.6661(9) 0.088(4) Uani d D 1 . . C 0
H41A 1.1489 0.0225 0.7041 0.088 Uiso calc R 1 . . H 0
H41B 1.1423 0.0755 0.6596 0.088 Uiso calc R 1 . . H 0
H41C 1.1598 0.0098 0.6384 0.088 Uiso calc R 1 . . H 0
C42 1.0089(11) 0.0663(9) 0.6988(9) 0.088(4) Uani d D 1 . . C 0
H42A 0.9569 0.0623 0.6928 0.088 Uiso calc R 1 . . H 0
H42B 1.0240 0.1067 0.6892 0.088 Uiso calc R 1 . . H 0
H42C 1.0203 0.0583 0.7384 0.088 Uiso calc R 1 . . H 0

loop_
_atom_site_aniso_label
_atom_site_aniso_U_11
_atom_site_aniso_U_22
_atom_site_aniso_U_33
_atom_site_aniso_U_12
_atom_site_aniso_U_13
_atom_site_aniso_U_23
Yb1 0.0566(7) 0.0344(5) 0.0281(4) 0.0035(6) 0.0039(5) 0.0000(5)
Yb2 0.0558(7) 0.0368(5) 0.0282(4) 0.0024(6) 0.0022(5) 0.0017(5)
Yb3 0.0653(8) 0.0379(5) 0.0235(4) 0.0060(6) 0.0053(5) 0.0013(5)
Yb4 0.0636(7) 0.0390(5) 0.0412(5) -0.0058(6) 0.0080(6) -0.0068(5)
Zn1 0.186(4) 0.060(2) 0.077(2) 0.002(3) 0.002(3) 0.009(2)
Zn2 0.091(3) 0.069(2) 0.0492(17) 0.002(2) 0.0076(18) 0.0088(16)
Cl1 0.108(7) 0.065(5) 0.133(7) 0.027(5) 0.010(6) 0.022(5)
Cl2 0.148(8) 0.054(4) 0.091(5) 0.011(5) -0.020(6) 0.013(4)
Cl4 0.075(5) 0.069(4) 0.070(4) -0.008(4) 0.010(4) -0.009(4)
Cl5 0.156(8) 0.062(4) 0.067(4) 0.022(5) 0.043(5) 0.002(4)
Cl6 0.083(6) 0.109(6) 0.078(5) -0.027(5) 0.011(5) -0.017(5)
Cl7 0.174(10) 0.157(9) 0.116(7) -0.041(8) -0.060(7) 0.086(7)
Cl8 0.183(9) 0.124(7) 0.068(5) 0.064(7) -0.007(6) -0.018(5)
Cl9 0.103(6) 0.091(5) 0.052(4) 0.014(5) 0.012(4) 0.001(4)
Cl10 0.159(8) 0.129(7) 0.077(5) 0.000(7) 0.043(6) -0.029(5)
Cl11 0.183(9) 0.108(7) 0.085(5) -0.019(7) -0.010(6) 0.012(5)
O1 0.059(9) 0.036(7) 0.022(6) 0.004(8) 0.003(7) -0.001(6)
O2 0.034(9) 0.035(8) 0.048(8) 0.010(7) -0.007(7) -0.004(6)
O3 0.068(10) 0.018(6) 0.027(6) -0.012(8) 0.023(7) -0.015(6)
O4 0.056(9) 0.032(8) 0.031(7) -0.016(8) 0.013(7) -0.002(6)
OW1 0.059(10) 0.047(9) 0.046(8) 0.002(8) 0.003(8) -0.016(8)
OW2 0.094(13) 0.058(10) 0.035(7) 0.002(10) 0.040(8) -0.003(8)
OW3 0.097(15) 0.043(9) 0.055(9) 0.024(9) 0.018(9) 0.018(7)
OW4 0.091(12) 0.077(10) 0.024(6) 0.021(12) -0.008(8) 0.012(8)
OW5 0.083(12) 0.063(9) 0.029(6) 0.027(11) 0.007(8) -0.005(7)
OW6 0.077(13) 0.058(10) 0.085(12) -0.027(10) 0.035(11) -0.010(9)
OW7 0.073(11) 0.049(10) 0.058(9) 0.002(9) -0.003(10) -0.011(8)
OW8 0.134(18) 0.096(14) 0.18(2) 0.053(14) -0.070(17) -0.069(15)
OW9 0.094(13) 0.055(9) 0.064(9) -0.004(12) 0.016(10) -0.004(8)
N1 0.11(2) 0.036(12) 0.129(19) -0.024(13) 0.044(17) 0.022(13)
O5 0.084(13) 0.043(9) 0.066(10) -0.001(10) 0.018(9) -0.013(9)
O6 0.115(15) 0.055(10) 0.035(8) -0.039(12) -0.008(10) 0.019(8)
C1 0.068(10) 0.119(11) 0.107(10) -0.008(8) 0.013(8) -0.027(9)
C2 0.068(10) 0.119(11) 0.107(10) -0.008(8) 0.013(8) -0.027(9)
C3 0.068(10) 0.119(11) 0.107(10) -0.008(8) 0.013(8) -0.027(9)
C4 0.068(10) 0.119(11) 0.107(10) -0.008(8) 0.013(8) -0.027(9)
C5 0.068(10) 0.119(11) 0.107(10) -0.008(8) 0.013(8) -0.027(9)
C6 0.068(10) 0.119(11) 0.107(10) -0.008(8) 0.013(8) -0.027(9)
N2 0.097(18) 0.091(17) 0.082(14) -0.031(16) -0.022(14) 0.026(13)
O7 0.098(13) 0.042(9) 0.028(7) 0.007(9) 0.003(9) 0.015(7)
O8 0.041(9) 0.082(12) 0.031(7) 0.029(10) -0.011(7) -0.001(8)
C7 0.092(11) 0.099(10) 0.113(8) -0.024(8) 0.009(8) 0.028(10)
C8 0.092(11) 0.099(10) 0.113(8) -0.024(8) 0.009(8) 0.028(10)
C9 0.092(11) 0.099(10) 0.113(8) -0.024(8) 0.009(8) 0.028(10)
C10 0.092(11) 0.099(10) 0.113(8) -0.024(8) 0.009(8) 0.028(10)
C11 0.092(11) 0.099(10) 0.113(8) -0.024(8) 0.009(8) 0.028(10)
C12 0.092(11) 0.099(10) 0.113(8) -0.024(8) 0.009(8) 0.028(10)
N3 0.140(15) 0.053(9) 0.044(8) 0.022(10) 0.011(9) 0.007(7)
O9 0.108(15) 0.060(10) 0.036(9) 0.021(10) 0.053(10) 0.014(8)
O10 0.094(15) 0.049(9) 0.050(9) -0.001(10) -0.001(10) -0.012(8)
C13 0.153(12) 0.048(7) 0.121(10) 0.012(9) 0.048(10) -0.031(7)
C14 0.153(12) 0.048(7) 0.121(10) 0.012(9) 0.048(10) -0.031(7)
C15 0.153(12) 0.048(7) 0.121(10) 0.012(9) 0.048(10) -0.031(7)
C16 0.153(12) 0.048(7) 0.121(10) 0.012(9) 0.048(10) -0.031(7)
C17 0.153(12) 0.048(7) 0.121(10) 0.012(9) 0.048(10) -0.031(7)
C18 0.153(12) 0.048(7) 0.121(10) 0.012(9) 0.048(10) -0.031(7)
N4 0.103(18) 0.066(12) 0.054(11) 0.007(13) -0.020(14) -0.017(11)
O11 0.110(14) 0.037(8) 0.043(8) -0.003(9) 0.003(10) -0.015(7)
O12 0.064(10) 0.034(8) 0.035(7) -0.003(8) 0.000(8) -0.005(6)
C19 0.134(12) 0.073(9) 0.111(9) -0.001(10) 0.019(11) -0.004(7)
C20 0.134(12) 0.073(9) 0.111(9) -0.001(10) 0.019(11) -0.004(7)
C21 0.134(12) 0.073(9) 0.111(9) -0.001(10) 0.019(11) -0.004(7)
C22 0.134(12) 0.073(9) 0.111(9) -0.001(10) 0.019(11) -0.004(7)
C23 0.134(12) 0.073(9) 0.111(9) -0.001(10) 0.019(11) -0.004(7)
C24 0.134(12) 0.073(9) 0.111(9) -0.001(10) 0.019(11) -0.004(7)
N5 0.016(11) 0.16(2) 0.044(11) -0.005(14) -0.006(9) 0.002(14)
O13 0.070(11) 0.053(9) 0.034(7) 0.023(10) 0.007(8) 0.022(8)
O14 0.093(14) 0.073(12) 0.041(9) 0.006(12) -0.008(9) -0.013(8)
C25 0.092(10) 0.124(10) 0.082(8) -0.031(10) 0.003(8) -0.013(8)
C26 0.092(10) 0.124(10) 0.082(8) -0.031(10) 0.003(8) -0.013(8)
C27 0.092(10) 0.124(10) 0.082(8) -0.031(10) 0.003(8) -0.013(8)
C28 0.092(10) 0.124(10) 0.082(8) -0.031(10) 0.003(8) -0.013(8)
C29 0.092(10) 0.124(10) 0.082(8) -0.031(10) 0.003(8) -0.013(8)
C30 0.092(10) 0.124(10) 0.082(8) -0.031(10) 0.003(8) -0.013(8)
N6 0.18(2) 0.024(10) 0.080(15) -0.003(14) 0.024(16) 0.028(10)
O15 0.102(15) 0.050(10) 0.050(8) 0.022(11) 0.049(10) 0.014(8)
O16 0.095(14) 0.046(9) 0.071(11) 0.009(10) 0.032(12) -0.006(9)
C31 0.114(11) 0.095(10) 0.121(10) -0.011(10) 0.012(10) -0.015(9)
C32 0.114(11) 0.095(10) 0.121(10) -0.011(10) 0.012(10) -0.015(9)
C33 0.114(11) 0.095(10) 0.121(10) -0.011(10) 0.012(10) -0.015(9)
C34 0.114(11) 0.095(10) 0.121(10) -0.011(10) 0.012(10) -0.015(9)
C35 0.114(11) 0.095(10) 0.121(10) -0.011(10) 0.012(10) -0.015(9)
C36 0.114(11) 0.095(10) 0.121(10) -0.011(10) 0.012(10) -0.015(9)
N7 0.140(15) 0.053(9) 0.044(8) 0.022(10) 0.011(9) 0.007(7)
O17 0.058(10) 0.079(11) 0.023(7) -0.006(10) 0.022(7) -0.008(8)
O18 0.097(13) 0.059(10) 0.039(8) 0.020(11) 0.011(9) 0.026(8)
C37 0.088(9) 0.102(9) 0.076(7) -0.020(9) -0.004(7) 0.005(7)
C38 0.088(9) 0.102(9) 0.076(7) -0.020(9) -0.004(7) 0.005(7)
C39 0.088(9) 0.102(9) 0.076(7) -0.020(9) -0.004(7) 0.005(7)
C40 0.088(9) 0.102(9) 0.076(7) -0.020(9) -0.004(7) 0.005(7)
C41 0.088(9) 0.102(9) 0.076(7) -0.020(9) -0.004(7) 0.005(7)
C42 0.088(9) 0.102(9) 0.076(7) -0.020(9) -0.004(7) 0.005(7)

loop_
_atom_type_symbol
_atom_type_description
_atom_type_scat_dispersion_real
_atom_type_scat_dispersion_imag
_atom_type_scat_source
C C 0.0033 0.0016 'International Tables Vol C Tables 4.2.6.8 and 6.1.1.4'
H H 0.0000 0.0000 'International Tables Vol C Tables 4.2.6.8 and 6.1.1.4'
N N 0.0061 0.0033 'International Tables Vol C Tables 4.2.6.8 and 6.1.1.4'
O O 0.0106 0.0060 'International Tables Vol C Tables 4.2.6.8 and 6.1.1.4'
Zn Zn 0.2839 1.4301 'International Tables Vol C Tables 4.2.6.8 and 6.1.1.4'
Yb Yb -0.3850 5.5486 'International Tables Vol C Tables 4.2.6.8 and 6.1.1.4'
Cl Cl 0.1484 0.1585 'International Tables Vol C Tables 4.2.6.8 and 6.1.1.4'

loop_
_geom_angle_atom_site_label_1
_geom_angle_atom_site_label_2
_geom_angle_atom_site_label_3
_geom_angle
_geom_angle_publ_flag
O9 Yb1 O7 99.0(5) yes
O9 Yb1 O5 138.4(5) yes
O7 Yb1 O5 98.7(5) yes
O9 Yb1 O2 88.7(5) yes
O7 Yb1 O2 146.5(5) yes
O5 Yb1 O2 96.6(5) yes
O9 Yb1 O1 143.9(5) yes
O7 Yb1 O1 80.6(4) yes
O5 Yb1 O1 76.2(4) yes
O2 Yb1 O1 74.4(4) yes
O9 Yb1 O3 74.0(4) yes
O7 Yb1 O3 81.0(5) yes
O5 Yb1 O3 146.1(4) yes
O2 Yb1 O3 69.9(4) yes
O1 Yb1 O3 70.3(4) yes
O9 Yb1 OW1 77.7(5) no
O7 Yb1 OW1 69.5(5) no
O5 Yb1 OW1 73.9(5) no
O2 Yb1 OW1 143.7(4) no
O1 Yb1 OW1 133.2(4) no
O3 Yb1 OW1 134.8(4) no
O9 Yb1 OW2 72.1(4) no
O7 Yb1 OW2 143.4(5) no
O5 Yb1 OW2 71.2(5) no
O2 Yb1 OW2 69.9(4) no
O1 Yb1 OW2 127.6(4) no
O3 Yb1 OW2 127.0(4) no
OW1 Yb1 OW2 73.9(4) no
O9 Yb1 Yb2 126.5(4) no
O7 Yb1 Yb2 119.7(3) no
O5 Yb1 Yb2 73.6(4) no
O2 Yb1 Yb2 38.8(3) no
O1 Yb1 Yb2 39.2(3) no
O3 Yb1 Yb2 77.2(3) no
OW1 Yb1 Yb2 147.3(3) no
OW2 Yb1 Yb2 91.8(3) no
O9 Yb1 Yb4 69.4(4) no
O7 Yb1 Yb4 118.4(4) no
O5 Yb1 Yb4 130.7(4) no
O2 Yb1 Yb4 35.3(3) no
O1 Yb1 Yb4 79.0(3) no
O3 Yb1 Yb4 37.4(3) no
OW1 Yb1 Yb4 146.9(3) no
OW2 Yb1 Yb4 92.2(3) no
Yb2 Yb1 Yb4 60.44(3) no
O9 Yb1 Yb3 109.1(3) no
O7 Yb1 Yb3 70.6(4) no
O5 Yb1 Yb3 112.2(3) no
O2 Yb1 Yb3 76.1(3) no
O1 Yb1 Yb3 36.4(3) no
O3 Yb1 Yb3 35.6(3) no
OW1 Yb1 Yb3 140.1(3) no
OW2 Yb1 Yb3 146.0(3) no
Yb2 Yb1 Yb3 59.34(3) no
Yb4 Yb1 Yb3 59.03(3) no
O6 Yb2 O13 137.9(4) yes
O6 Yb2 O4 146.6(5) yes
O13 Yb2 O4 71.4(4) yes
O6 Yb2 O11 102.1(5) yes
O13 Yb2 O11 101.5(5) yes
O4 Yb2 O11 81.2(4) yes
O6 Yb2 O2 90.7(5) yes
O13 Yb2 O2 90.7(5) yes
O4 Yb2 O2 70.0(4) yes
O11 Yb2 O2 143.2(4) yes
O6 Yb2 O1 75.7(4) yes
O13 Yb2 O1 143.9(4) yes
O4 Yb2 O1 72.7(4) yes
O11 Yb2 O1 76.9(4) yes
O2 Yb2 O1 73.1(4) yes
O6 Yb2 OW3 79.2(5) no
O13 Yb2 OW3 78.1(5) no
O4 Yb2 OW3 130.8(5) no
O11 Yb2 OW3 68.0(4) no
O2 Yb2 OW3 148.7(4) no
O1 Yb2 OW3 130.9(5) no
O6 Yb2 OW4 70.1(5) no
O13 Yb2 OW4 70.6(4) no
O4 Yb2 OW4 124.6(4) no
O11 Yb2 OW4 145.0(5) no
O2 Yb2 OW4 71.8(4) no
O1 Yb2 OW4 129.8(4) no
OW3 Yb2 OW4 77.0(4) no
O6 Yb2 Yb1 69.7(3) no
O13 Yb2 Yb1 127.8(3) no
O4 Yb2 Yb1 78.8(3) no
O11 Yb2 Yb1 115.3(3) no
O2 Yb2 Yb1 38.2(3) no
O1 Yb2 Yb1 38.4(3) no
OW3 Yb2 Yb1 148.8(4) no
OW4 Yb2 Yb1 94.5(3) no
O6 Yb2 Yb4 125.4(4) no
O13 Yb2 Yb4 70.3(3) no
O4 Yb2 Yb4 36.8(3) no
O11 Yb2 Yb4 117.7(3) no
O2 Yb2 Yb4 35.5(3) no
O1 Yb2 Yb4 78.5(3) no
OW3 Yb2 Yb4 148.5(4) no
OW4 Yb2 Yb4 92.4(3) no
Yb1 Yb2 Yb4 60.37(3) no
O6 Yb2 Yb3 114.4(3) no
O13 Yb2 Yb3 107.0(3) no
O4 Yb2 Yb3 36.8(3) no
O11 Yb2 Yb3 65.0(3) no
O2 Yb2 Yb3 78.3(3) no
O1 Yb2 Yb3 39.0(3) no
OW3 Yb2 Yb3 132.8(3) no
OW4 Yb2 Yb3 149.9(3) no
Yb1 Yb2 Yb3 62.52(3) no
Yb4 Yb2 Yb3 60.05(3) no
O12 Yb3 O4 97.7(4) yes
O12 Yb3 O8 92.8(5) yes
O4 Yb3 O8 144.6(4) yes
O12 Yb3 O3 143.8(4) yes
O4 Yb3 O3 70.5(4) yes
O8 Yb3 O3 81.1(5) yes
O12 Yb3 O15 142.3(4) yes
O4 Yb3 O15 96.1(4) yes
O8 Yb3 O15 95.9(5) yes
O3 Yb3 O15 73.8(4) yes
O12 Yb3 O1 74.7(4) yes
O4 Yb3 O1 72.9(4) yes
O8 Yb3 O1 77.6(4) yes
O3 Yb3 O1 69.1(4) yes
O15 Yb3 O1 143.0(4) yes
O12 Yb3 OW5 76.3(4) no
O4 Yb3 OW5 143.9(5) no
O8 Yb3 OW5 71.5(4) no
O3 Yb3 OW5 133.0(4) no
O15 Yb3 OW5 71.9(4) no
O1 Yb3 OW5 136.0(5) no
O12 Yb3 O17 73.5(5) yes
O4 Yb3 O17 74.7(4) yes
O8 Yb3 O17 140.6(4) yes
O3 Yb3 O17 131.0(5) yes
O15 Yb3 O17 76.7(5) yes
O1 Yb3 O17 130.2(4) yes
OW5 Yb3 O17 69.4(4) no
O4 Yb3 C19 80.6(4) no
O8 Yb3 C19 105.4(6) no
O3 Yb3 C19 132.8(5) no
O15 Yb3 C19 147.6(7) no
O1 Yb3 C19 67.0(6) no
OW5 Yb3 C19 91.7(5) no
O17 Yb3 C19 71.3(6) no
O12 Yb3 Yb2 74.8(3) no
O4 Yb3 Yb2 37.4(3) no
O8 Yb3 Yb2 116.2(3) no
O3 Yb3 Yb2 76.1(3) no
O15 Yb3 Yb2 131.4(3) no
O1 Yb3 Yb2 38.6(3) no
OW5 Yb3 Yb2 150.4(3) no
O17 Yb3 Yb2 96.0(3) no
C19 Yb3 Yb2 58.8(3) no
O12 Yb3 Yb4 132.6(3) no
O4 Yb3 Yb4 36.5(3) no
O8 Yb3 Yb4 118.4(3) no
O3 Yb3 Yb4 37.3(3) no
O15 Yb3 Yb4 73.1(3) no
O1 Yb3 Yb4 78.3(3) no
OW5 Yb3 Yb4 144.5(4) no
O17 Yb3 Yb4 96.7(3) no
Yb2 Yb3 Yb4 59.97(3) no
O12 Yb3 Yb1 109.2(3) no
O4 Yb3 Yb1 75.6(3) no
O8 Yb3 Yb1 69.1(3) no
O3 Yb3 Yb1 35.4(3) no
O15 Yb3 Yb1 108.1(3) no
O1 Yb3 Yb1 35.3(3) no
OW5 Yb3 Yb1 140.3(3) no
O17 Yb3 Yb1 150.2(3) no
Yb2 Yb3 Yb1 58.14(3) no
Yb4 Yb3 Yb1 58.88(3) no
O16 Yb4 O2 146.5(5) no
O16 Yb4 O14 107.0(6) no
O2 Yb4 O14 91.3(5) no
O16 Yb4 O10 91.4(5) no
O2 Yb4 O10 93.5(5) no
O14 Yb4 O10 137.5(5) no
O16 Yb4 OW6 72.6(5) no
O2 Yb4 OW6 140.9(5) no
O14 Yb4 OW6 69.4(5) no
O10 Yb4 OW6 80.8(5) no
O16 Yb4 O4 85.1(4) yes
O2 Yb4 O4 72.4(4) yes
O14 Yb4 O4 75.5(5) yes
O10 Yb4 O4 145.6(5) yes
OW6 Yb4 O4 129.7(5) yes
O16 Yb4 O3 78.1(5) yes
O2 Yb4 O3 71.4(4) yes
O14 Yb4 O3 145.5(4) yes
O10 Yb4 O3 74.8(4) yes
OW6 Yb4 O3 141.0(5) no
O4 Yb4 O3 71.0(4) yes
O16 Yb4 OW7 142.5(5) no
O2 Yb4 OW7 69.6(4) no
O14 Yb4 OW7 70.9(5) no
O10 Yb4 OW7 71.4(5) no
OW6 Yb4 OW7 71.9(5) no
O4 Yb4 OW7 127.7(4) no
O3 Yb4 OW7 125.6(4) no
O16 Yb4 Yb1 115.7(4) no
O2 Yb4 Yb1 36.5(3) no
O14 Yb4 Yb1 126.9(4) no
O10 Yb4 Yb1 72.6(4) no
OW6 Yb4 Yb1 152.1(4) no
O4 Yb4 Yb1 78.2(3) no
O3 Yb4 Yb1 37.7(3) no
OW7 Yb4 Yb1 91.3(3) no
O16 Yb4 Yb2 122.0(3) no
O2 Yb4 Yb2 37.4(3) no
O14 Yb4 Yb2 72.2(4) no
O10 Yb4 Yb2 129.2(4) no
OW6 Yb4 Yb2 141.5(4) no
O4 Yb4 Yb2 37.4(3) no
O3 Yb4 Yb2 76.4(3) no
OW7 Yb4 Yb2 93.7(3) no
Yb1 Yb4 Yb2 59.20(3) no
O16 Yb4 Yb3 68.0(4) no
O2 Yb4 Yb3 79.4(3) no
O14 Yb4 Yb3 111.2(3) no
O10 Yb4 Yb3 111.2(3) no
OW6 Yb4 Yb3 138.8(4) no
O4 Yb4 Yb3 36.5(3) no
O3 Yb4 Yb3 37.8(3) no
OW7 Yb4 Yb3 149.0(3) no
Yb1 Yb4 Yb3 62.09(3) no
Yb2 Yb4 Yb3 59.99(3) no
Cl3 Zn1 Cl1 123.2(5) yes
Cl3 Zn1 Cl2 113.9(5) yes
Cl1 Zn1 Cl2 107.8(3) yes
Cl3 Zn1 O19 98.3(6) yes
Cl1 Zn1 O19 103.1(4) yes
Cl2 Zn1 O19 108.7(4) yes
Cl3 Zn1 Cl3' 42.5(5) no
Cl1 Zn1 Cl3' 95.1(4) no
Cl2 Zn1 Cl3' 99.4(4) no
O19 Zn1 Cl3' 139.5(5) no
Cl5 Zn2 Cl7 111.9(3) yes
Cl5 Zn2 Cl4 109.9(3) yes
Cl7 Zn2 Cl4 114.6(3) yes
Cl5 Zn2 Cl6 110.8(3) yes
Cl7 Zn2 Cl6 107.2(3) yes
Cl4 Zn2 Cl6 102.1(3) yes
Cl3' Cl3 Zn1 77.6(8) no
Cl3 Cl3' Zn1 59.9(7) no
Yb1 O1 Yb2 102.4(4) no
Yb1 O1 Yb3 108.3(5) no
Yb2 O1 Yb3 102.4(5) no
Yb4 O2 Yb1 108.2(5) no
Yb4 O2 Yb2 107.2(5) no
Yb1 O2 Yb2 103.0(5) no
Yb4 O3 Yb1 104.9(4) no
Yb4 O3 Yb3 104.9(5) no
Yb1 O3 Yb3 109.0(4) no
Yb4 O4 Yb3 107.0(5) no
Yb4 O4 Yb2 105.9(4) no
Yb3 O4 Yb2 105.8(5) no
C2 N1 H1A 109.5 no
C2 N1 H1B 109.5 no
H1A N1 H1B 109.5 no
C2 N1 H1C 109.5 no
H1A N1 H1C 109.5 no
H1B N1 H1C 109.5 no
C1 O5 Yb1 131.5(13) no
C1 O6 Yb2 138.2(13) no
O6 C1 O5 126.1(19) no
O6 C1 C2 116.6(15) no
O5 C1 C2 117.3(16) no
C3 C2 N1 110.9(16) no
C3 C2 C1 113.0(16) no
N1 C2 C1 108.9(13) no
C3 C2 H2 108.0 no
N1 C2 H2 108.0 no
C1 C2 H2 108.0 no
C4 C3 C2 115.0(16) no
C4 C3 H3A 108.5 no
C2 C3 H3A 108.5 no
C4 C3 H3B 108.5 no
C2 C3 H3B 108.5 no
H3A C3 H3B 107.5 no
C3 C4 C5 114.5(17) no
C3 C4 C6 109.9(16) no
C5 C4 C6 106.1(15) no
C3 C4 H4 108.8 no
C5 C4 H4 108.8 no
C6 C4 H4 108.8 no
C4 C5 H5A 109.5 no
C4 C5 H5B 109.5 no
H5A C5 H5B 109.5 no
C4 C5 H5C 109.5 no
H5A C5 H5C 109.5 no
H5B C5 H5C 109.5 no
C4 C6 H6A 110.3 no
C4 C6 H6B 110.6 no
H6A C6 H6B 108.7 no
C4 C6 H6C 110.2 no
H6A C6 H6C 106.9 no
H6B C6 H6C 110.0 no
C8 N2 H2A 109.5 no
C8 N2 H2B 109.5 no
H2A N2 H2B 109.5 no
C8 N2 H2C 109.5 no
H2A N2 H2C 109.5 no
H2B N2 H2C 109.5 no
C7 O7 Yb1 136.0(19) no
C7 O8 Yb3 136.2(17) no
O7 C7 O8 128(3) no
O7 C7 C8 109(3) no
O8 C7 C8 122(3) no
C9 C8 N2 108(2) no
C9 C8 C7 112(2) no
N2 C8 C7 101(2) no
C9 C8 H8 111.8 no
N2 C8 H8 111.8 no
C7 C8 H8 111.8 no
C10 C9 C8 112(2) no
C10 C9 H9A 109.3 no
C8 C9 H9A 109.3 no
C10 C9 H9B 109.3 no
C8 C9 H9B 109.3 no
H9A C9 H9B 107.9 no
C9 C10 C11 109(2) no
C9 C10 C12 110(2) no
C11 C10 C12 105(2) no
C9 C10 H10 111.0 no
C11 C10 H10 111.0 no
C12 C10 H10 111.0 no
C10 C11 H11A 109.5 no
C10 C11 H11B 109.5 no
H11A C11 H11B 109.5 no
C10 C11 H11C 109.5 no
H11A C11 H11C 109.5 no
H11B C11 H11C 109.5 no
C10 C12 H12A 109.5 no
C10 C12 H12B 109.5 no
H12A C12 H12B 109.5 no
C10 C12 H12C 109.5 no
H12A C12 H12C 109.5 no
H12B C12 H12C 109.5 no
C14 N3 H3C 109.5 no
C14 N3 H3D 109.5 no
H3C N3 H3D 109.5 no
C14 N3 H3E 109.5 no
H3C N3 H3E 109.5 no
H3D N3 H3E 109.5 no
C13 O9 Yb1 138.0(12) no
C13 O10 Yb4 131.8(13) no
O10 C13 O9 128.0(17) no
O10 C13 C14 115.0(17) no
O9 C13 C14 116.1(15) no
C15 C14 N3 111.7(16) no
C15 C14 C13 110.6(16) no
N3 C14 C13 105.0(14) no
C15 C14 H14 109.8 no
N3 C14 H14 109.8 no
C13 C14 H14 109.8 no
C14 C15 C16 120.2(16) no
C14 C15 H15A 107.3 no
C16 C15 H15A 107.3 no
C14 C15 H15B 107.3 no
C16 C15 H15B 107.3 no
H15A C15 H15B 106.9 no
C15 C16 C18 108.7(15) no
C15 C16 C17 111.3(16) no
C18 C16 C17 103.8(15) no
C15 C16 H16 110.9 no
C18 C16 H16 110.9 no
C17 C16 H16 110.9 no
C16 C17 H17A 109.5 no
C16 C17 H17B 109.5 no
H17A C17 H17B 109.5 no
C16 C17 H17C 109.5 no
H17A C17 H17C 109.5 no
H17B C17 H17C 109.5 no
C16 C18 H18A 109.5 no
C16 C18 H18B 109.5 no
H18A C18 H18B 109.5 no
C16 C18 H18C 109.5 no
H18A C18 H18C 109.5 no
H18B C18 H18C 109.5 no
C20 N4 H4A 109.5 no
C20 N4 H4B 109.5 no
H4A N4 H4B 109.5 no
C20 N4 H4C 109.5 no
H4A N4 H4C 109.5 no
H4B N4 H4C 109.5 no
C19 O11 Yb2 137.6(13) no
C19 O12 Yb3 128.3(12) no
O12 C19 O11 126.5(17) no
O12 C19 C20 121.1(15) no
O11 C19 C20 112.3(14) no
N4 C20 C21 113.4(17) no
N4 C20 C19 104.0(13) no
C21 C20 C19 107.6(17) no
N4 C20 H20 110.5 no
C21 C20 H20 110.5 no
C19 C20 H20 110.5 no
C20 C21 C22 118.7(16) no
C20 C21 H21A 107.7 no
C22 C21 H21A 107.7 no
C20 C21 H21B 107.7 no
C22 C21 H21B 107.7 no
H21A C21 H21B 107.1 no
C21 C22 C24 111.5(16) no
C21 C22 C23 116.6(17) no
C24 C22 C23 110.1(16) no
C21 C22 H22 106.0 no
C24 C22 H22 106.0 no
C23 C22 H22 106.0 no
C22 C23 H23A 109.5 no
C22 C23 H23B 109.5 no
H23A C23 H23B 109.5 no
C22 C23 H23C 109.5 no
H23A C23 H23C 109.5 no
H23B C23 H23C 109.5 no
C22 C24 H24A 109.5 no
C22 C24 H24B 109.5 no
H24A C24 H24B 109.5 no
C22 C24 H24C 109.5 no
H24A C24 H24C 109.5 no
H24B C24 H24C 109.5 no
C26 N5 H5D 109.5 no
C26 N5 H5E 109.5 no
H5D N5 H5E 109.5 no
C26 N5 H5F 109.5 no
H5D N5 H5F 109.5 no
H5E N5 H5F 109.5 no
C25 O13 Yb2 133.5(12) no
C25 O14 Yb4 133.4(15) no
O14 C25 O13 129.7(19) no
O14 C25 C26 115.3(16) no
O13 C25 C26 115.0(14) no
O13 C25 Yb4 99.4(11) no
C26 C25 Yb4 144.4(11) no
C27 C26 N5 113.8(17) no
C27 C26 C25 114.5(17) no
N5 C26 C25 108.3(14) no
C27 C26 H26 106.6 no
N5 C26 H26 106.6 no
C25 C26 H26 106.6 no
C28 C27 C26 115.2(14) no
C28 C27 H27A 108.5 no
C26 C27 H27A 108.5 no
C28 C27 H27B 108.5 no
C26 C27 H27B 108.5 no
H27A C27 H27B 107.5 no
C27 C28 C30 108.4(15) no
C27 C28 C29 115.9(17) no
C30 C28 C29 112.3(16) no
C27 C28 H28 106.6 no
C30 C28 H28 106.6 no
C29 C28 H28 106.6 no
C28 C29 H29A 109.5 no
C28 C29 H29B 109.5 no
H29A C29 H29B 109.5 no
C28 C29 H29C 109.5 no
H29A C29 H29C 109.5 no
H29B C29 H29C 109.5 no
C28 C30 H30A 109.5 no
C28 C30 H30B 109.5 no
H30A C30 H30B 109.5 no
C28 C30 H30C 109.5 no
H30A C30 H30C 109.5 no
H30B C30 H30C 109.5 no
C32 N6 H6D 109.5 no
C32 N6 H6E 109.5 no
H6D N6 H6E 109.5 no
C32 N6 H6F 109.5 no
H6D N6 H6F 109.5 no
H6E N6 H6F 109.5 no
C31 O15 Yb3 123.8(12) no
C31 O16 Yb4 138.5(17) no
O16 C31 O15 131(2) no
O16 C31 C32 113.6(16) no
O15 C31 C32 113.8(16) no
C33 C32 N6 113.8(17) no
C33 C32 C31 106.9(16) no
N6 C32 C31 107.2(14) no
C33 C32 H32 109.6 no
N6 C32 H32 109.6 no
C31 C32 H32 109.6 no
C34 C33 C32 119.4(16) no
C34 C33 H33A 107.5 no
C32 C33 H33A 107.5 no
C34 C33 H33B 107.5 no
C32 C33 H33B 107.5 no
H33A C33 H33B 107.0 no
C33 C34 C36 110.8(18) no
C33 C34 C35 115.8(17) no
C36 C34 C35 111.7(17) no
C33 C34 H34 105.9 no
C36 C34 H34 105.9 no
C35 C34 H34 105.9 no
C34 C35 H35A 109.5 no
C34 C35 H35B 109.5 no
H35A C35 H35B 109.5 no
C34 C35 H35C 109.5 no
H35A C35 H35C 109.5 no
H35B C35 H35C 109.5 no
C34 C36 H36A 109.5 no
C34 C36 H36B 109.5 no
H36A C36 H36B 109.5 no
C34 C36 H36C 109.5 no
H36A C36 H36C 109.5 no
H36B C36 H36C 109.5 no
C38 N7 H7A 109.5 no
C38 N7 H7B 109.5 no
H7A N7 H7B 109.5 no
C38 N7 H7C 109.5 no
H7A N7 H7C 109.5 no
H7B N7 H7C 109.5 no
C37 O17 Yb3 136.9(11) no
O18 C37 O17 126.1(17) no
O18 C37 C38 117.7(15) no
O17 C37 C38 115.6(14) no
C39 C38 N7 111.2(15) no
C39 C38 C37 113.7(15) no
N7 C38 C37 110.2(13) no
C39 C38 H38 107.2 no
N7 C38 H38 107.2 no
C37 C38 H38 107.2 no
C38 C39 C40 118.2(15) no
C38 C39 H39A 107.8 no
C40 C39 H39A 107.8 no
C38 C39 H39B 107.8 no
C40 C39 H39B 107.8 no
H39A C39 H39B 107.1 no
C39 C40 C41 111.7(16) no
C39 C40 C42 114.6(16) no
C41 C40 C42 107.5(15) no
C39 C40 H40 107.6 no
C41 C40 H40 107.6 no
C42 C40 H40 107.6 no
C40 C41 H41A 109.5 no
C40 C41 H41B 109.5 no
H41A C41 H41B 109.5 no
C40 C41 H41C 109.5 no
H41A C41 H41C 109.5 no
H41B C41 H41C 109.5 no
C40 C42 H42A 109.5 no
C40 C42 H42B 109.5 no
H42A C42 H42B 109.5 no
C40 C42 H42C 109.5 no
H42A C42 H42C 109.5 no
H42B C42 H42C 109.5 no

loop_
_geom_bond_atom_site_label_1
_geom_bond_atom_site_label_2
_geom_bond_site_symmetry_2
_geom_bond_distance
_geom_bond_publ_flag
Yb1 Yb2 . 3.6414(14) yes
Yb1 Yb3 . 3.8035(15) yes
Yb1 Yb4 . 3.6849(16) yes
Yb2 Yb3 . 3.6882(15) yes
Yb2 Yb4 . 3.6875(15) yes
Yb3 Yb4 . 3.6905(15) yes
Yb1 O1 . 2.316(12) yes
Yb1 O2 . 2.310(12) yes
Yb1 O3 . 2.332(12) yes
Yb1 O5 . 2.294(13) yes
Yb1 O7 . 2.241(13) yes
Yb1 O9 . 2.247(14) yes
Yb1 OW1 . 2.428(13) yes
Yb1 OW2 . 2.500(11) yes
Yb2 O1 . 2.355(11) yes
Yb2 O2 . 2.342(11) yes
Yb2 O4 . 2.327(11) yes
Yb2 O6 . 2.301(14) yes
Yb2 O11 . 2.347(11) yes
Yb2 O13 . 2.315(13) yes
Yb2 OW3 . 2.413(12) yes
Yb2 OW4 . 2.477(10) yes
Yb3 O1 . 2.377(12) yes
Yb3 O3 . 2.339(10) yes
Yb3 O4 . 2.296(12) yes
Yb3 O8 . 2.313(13) yes
Yb3 O12 . 2.262(11) yes
Yb3 O15 . 2.366(13) yes
Yb3 O17 . 2.465(12) yes
Yb3 OW5 . 2.470(10) yes
Yb4 O2 . 2.240(12) yes
Yb4 O3 . 2.314(13) yes
Yb4 O4 . 2.295(11) yes
Yb4 O10 . 2.286(13) yes
Yb4 O14 . 2.269(14) yes
Yb4 O16 . 2.232(13) yes
Yb4 OW6 . 2.319(15) yes
Yb4 OW7 . 2.648(12) yes
Zn1 Cl1 . 2.220(8) yes
Zn1 Cl2 . 2.261(7) yes
Zn1 Cl3 . 2.215(16) yes
Zn1 Cl3' . 2.502(16) no
Zn1 O19 . 2.296(16) yes
Zn2 Cl4 . 2.315(7) yes
Zn2 Cl5 . 2.201(6) yes
Zn2 Cl6 . 2.309(8) yes
Zn2 Cl7 . 2.252(8) yes
N1 C2 . 1.526(16) no
N1 H1A . 0.8900 no
N1 H1B . 0.8900 no
N1 H1C . 0.8900 no
O5 C1 . 1.258(15) no
O6 C1 . 1.213(15) no
C1 C2 . 1.542(18) no
C2 C3 . 1.495(17) no
C2 H2 . 0.9800 no
C3 C4 . 1.492(17) no
C3 H3A . 0.9700 no
C3 H3B . 0.9700 no
C4 C5 . 1.529(16) no
C4 C6 . 1.545(16) no
C4 H4 . 0.9800 no
C5 H5A . 0.9600 no
C5 H5B . 0.9600 no
C5 H5C . 0.9600 no
C6 H6A . 0.9830 no
C6 H6B . 0.9458 no
C6 H6C . 0.9678 no
N2 C8 . 1.55(3) no
N2 H2A . 0.8900 no
N2 H2B . 0.8900 no
N2 H2C . 0.8900 no
O7 C7 . 1.27(3) no
O8 C7 . 1.22(3) no
C7 C8 . 1.59(3) no
C8 C9 . 1.49(3) no
C8 H8 . 0.9800 no
C9 C10 . 1.49(3) no
C9 H9A . 0.9700 no
C9 H9B . 0.9700 no
C10 C11 . 1.47(3) no
C10 C12 . 1.495(17) no
C10 H10 . 0.9800 no
C11 H11A . 0.9600 no
C11 H11B . 0.9600 no
C11 H11C . 0.9600 no
C12 H12A . 0.9600 no
C12 H12B . 0.9600 no
C12 H12C . 0.9600 no
N3 C14 . 1.506(16) no
N3 H3C . 0.8900 no
N3 H3D . 0.8900 no
N3 H3E . 0.8900 no
O9 C13 . 1.255(15) no
O10 C13 . 1.207(15) no
C13 C14 . 1.577(18) no
C14 C15 . 1.500(17) no
C14 H14 . 0.9800 no
C15 C16 . 1.528(16) no
C15 H15A . 0.9700 no
C15 H15B . 0.9700 no
C16 C18 . 1.537(16) no
C16 C17 . 1.530(13) no
C16 H16 . 0.9800 no
C17 H17A . 0.9600 no
C17 H17B . 0.9600 no
C17 H17C . 0.9600 no
C18 H18A . 0.9600 no
C18 H18B . 0.9600 no
C18 H18C . 0.9600 no
N4 C20 . 1.495(16) no
N4 H4A . 0.8900 no
N4 H4B . 0.8900 no
N4 H4C . 0.8900 no
O11 C19 . 1.260(15) no
O12 C19 . 1.188(14) no
C19 C20 . 1.575(18) no
C20 C21 . 1.512(18) no
C20 H20 . 0.9800 no
C21 C22 . 1.517(17) no
C21 H21A . 0.9700 no
C21 H21B . 0.9700 no
C22 C24 . 1.540(16) no
C22 C23 . 1.544(13) no
C22 H22 . 0.9800 no
C23 H23A . 0.9600 no
C23 H23B . 0.9600 no
C23 H23C . 0.9600 no
C24 H24A . 0.9600 no
C24 H24B . 0.9600 no
C24 H24C . 0.9600 no
N5 C26 . 1.496(16) no
N5 H5D . 0.8900 no
N5 H5E . 0.8900 no
N5 H5F . 0.8900 no
O13 C25 . 1.252(12) no
O14 C25 . 1.199(12) no
C25 C26 . 1.542(18) no
C26 C27 . 1.489(17) no
C26 H26 . 0.9800 no
C27 C28 . 1.489(17) no
C27 H27A . 0.9700 no
C27 H27B . 0.9700 no
C28 C30 . 1.523(13) no
C28 C29 . 1.510(15) no
C28 H28 . 0.9800 no
C29 H29A . 0.9600 no
C29 H29B . 0.9600 no
C29 H29C . 0.9600 no
C30 H30A . 0.9600 no
C30 H30B . 0.9600 no
C30 H30C . 0.9600 no
N6 C32 . 1.516(16) no
N6 H6D . 0.8900 no
N6 H6E . 0.8900 no
N6 H6F . 0.8900 no
O15 C31 . 1.255(15) no
O16 C31 . 1.200(15) no
C31 C32 . 1.569(18) no
C32 C33 . 1.513(17) no
C32 H32 . 0.9800 no
C33 C34 . 1.468(17) no
C33 H33A . 0.9700 no
C33 H33B . 0.9700 no
C34 C36 . 1.540(16) no
C34 C35 . 1.529(16) no
C34 H34 . 0.9800 no
C35 H35A . 0.9600 no
C35 H35B . 0.9600 no
C35 H35C . 0.9600 no
C36 H36A . 0.9600 no
C36 H36B . 0.9600 no
C36 H36C . 0.9600 no
N7 C38 . 1.498(15) no
N7 H7A . 0.8900 no
N7 H7B . 0.8900 no
N7 H7C . 0.8900 no
O17 C37 . 1.259(12) no
O18 C37 . 1.212(14) no
C37 C38 . 1.547(17) no
C38 C39 . 1.496(16) no
C38 H38 . 0.9800 no
C39 C40 . 1.511(17) no
C39 H39A . 0.9700 no
C39 H39B . 0.9700 no
C40 C41 . 1.536(15) no
C40 C42 . 1.551(16) no
C40 H40 . 0.9800 no
C41 H41A . 0.9600 no
C41 H41B . 0.9600 no
C41 H41C . 0.9600 no
C42 H42A . 0.9600 no
C42 H42B . 0.9600 no
C42 H42C . 0.9600 no

loop_
_geom_hbond_atom_site_label_D
_geom_hbond_atom_site_label_H
_geom_hbond_atom_site_label_A
_geom_hbond_site_symmetry_A
_geom_hbond_distance_DH
_geom_hbond_distance_HA
_geom_hbond_distance_DA
_geom_hbond_angle_DHA
_geom_hbond_publ_flag
N1 H1A Cl9 . 0.89 2.78 3.261(19) 115 yes
N1 H1A OW13 . 0.89 2.46 2.82(3) 105 yes
N1 H1B O6 . 0.89 2.13 2.63(2) 115 yes
N1 H1C OW13 . 0.89 2.39 2.82(3) 110 yes
N1 H1C Cl3 4_646 0.89 2.39 3.15(2) 144 yes
N2 H2A Cl10 . 0.89 2.64 3.24(2) 126 yes
N2 H2B OW14 . 0.89 2.11 2.89(3) 146 yes
N2 H2C Cl11 2_654 0.89 2.52 3.35(2) 156 yes
N3 H3C O9 . 0.89 2.00 2.55(2) 119 yes
N3 H3D OW15 . 0.89 2.12 2.89(3) 144 yes
N3 H3E Cl6 . 0.89 2.80 3.426(18) 128 yes
N4 H4A OW9 2_654 0.89 2.06 2.92(2) 162 yes
N4 H4B OW15 4_646 0.89 2.50 3.35(3) 161 yes
N4 H4C Cl7 4_646 0.89 2.77 3.426(18) 131 yes
N5 H5D Cl10 2_655 0.89 2.42 3.302(18) 172 yes
N5 H5E Cl8 . 0.89 2.45 3.255(18) 151 yes
N5 H5F OW8 . 0.89 2.07 2.95(3) 168 yes
N6 H6D OW12 . 0.89 2.36 2.74(3) 106 yes
N6 H6D Cl8 4_756 0.89 2.67 3.213(17) 120 yes
N6 H6E OW12 . 0.89 2.37 2.74(3) 105 yes
N6 H6E O15 . 0.89 2.04 2.57(2) 116 yes
N6 H6F Cl9 2_654 0.89 2.62 3.187(15) 122 yes
N7 H7A OW9 2_654 0.89 2.11 2.99(2) 173 yes
N7 H7B Cl4 2_654 0.89 2.46 3.334(17) 168 yes
N7 H7C Cl9 2_654 0.89 2.44 3.271(17) 156 yes
